data_2238992
loop_
_publ_author_name
'Nimthong, Ruthairat'
'Thepsena, Nattakunya'
'Puetpaiboon, Walailak'
'Wattanakanjana, Yupa'

_publ_section_title
;
 Diaqua{\m~2~-<i>N</i>,<i>N</i>'-bis[(cyclohexanylidene)amino]oxamide}bis(triphenylphosphane)silver(I)
 dinitrate
;
_journal_coeditor_code LH5679
_journal_issue 2
_journal_name_full 'Acta Crystallographica Section E'
_journal_page_first m30
_journal_page_last m31
_journal_paper_doi 10.1107/S1600536813034454
_journal_volume 70
_journal_year 2014
_chemical_formula_iupac '[Ag2 (C14 H22 N4 O2) (C18 H15 P)2 (H2 O)2] (N O3)2'
_chemical_formula_moiety 'C50 H56 Ag2 N4 O4 P2 2+ 2(N O3 -)'
_chemical_formula_sum 'C50 H56 Ag2 N6 O10 P2'
_chemical_formula_weight 1178.68
_chemical_name_systematic
;Diaqua{\m~2~-<i>N</i>,<i>N</i>'-bis[(cyclohexanylidene)amino]oxamide}bis(triphenylphosphane)silver(I)
dinitrate
;
_space_group_crystal_system triclinic
_space_group_IT_number 2
_space_group_name_Hall '-P 1'
_space_group_name_H-M_alt 'P -1'
_symmetry_space_group_name_Hall '-P 1'
_symmetry_space_group_name_H-M 'P -1'
_atom_sites_solution_hydrogens mixed
_atom_sites_solution_primary direct
_atom_sites_solution_secondary difmap
_audit_creation_method SHELXL-2012
_cell_angle_alpha 74.6170(10)
_cell_angle_beta 83.6760(10)
_cell_angle_gamma 77.0910(10)
_cell_formula_units_Z 1
_cell_length_a 9.0903(8)
_cell_length_b 9.5730(8)
_cell_length_c 15.2638(13)
_cell_measurement_reflns_used 6878
_cell_measurement_temperature 100(2)
_cell_measurement_theta_max 31.2707
_cell_measurement_theta_min 2.2533
_cell_volume 1246.49(18)
_computing_cell_refinement 'SAINT (Bruker, 2012)'
_computing_data_collection 'APEX2 (Bruker, 2012)'
_computing_data_reduction 'SAINT (Bruker, 2012)'
_computing_molecular_graphics 'Mercury (Macrae <i>et al.</i>, 2008)'
_computing_publication_material
;
SHELXL97 (Sheldrick, 2008) and publCIF (Westrip, 2010)
;
_computing_structure_refinement
;
SHELXL2012 (Sheldrick, 2008),
<i>SHELXLE</i> (H\"ubschle <i>et al.</i>, 2011)
;
_computing_structure_solution 'SHELXS97 (Sheldrick, 2008)'
_diffrn_ambient_temperature 100(2)
_diffrn_measured_fraction_theta_full 1.000
_diffrn_measured_fraction_theta_max 0.911
_diffrn_measurement_device_type 'Bruker SMART APEX CCD'
_diffrn_measurement_method '\f and \w scans'
_diffrn_radiation_type MoK\a
_diffrn_radiation_wavelength 0.71073
_diffrn_reflns_av_R_equivalents 0.0323
_diffrn_reflns_limit_h_max 13
_diffrn_reflns_limit_h_min -13
_diffrn_reflns_limit_k_max 13
_diffrn_reflns_limit_k_min -13
_diffrn_reflns_limit_l_max 22
_diffrn_reflns_limit_l_min -22
_diffrn_reflns_number 29613
_diffrn_reflns_theta_full 25.242
_diffrn_reflns_theta_max 31.584
_diffrn_reflns_theta_min 2.253
_exptl_absorpt_coefficient_mu 0.914
_exptl_absorpt_correction_T_max 0.7463
_exptl_absorpt_correction_T_min 0.6235
_exptl_absorpt_correction_type multi-scan
_exptl_absorpt_process_details '(SADABS; Bruker, 2012)'
_exptl_crystal_colour colourless
_exptl_crystal_density_diffrn 1.570
_exptl_crystal_description plate
_exptl_crystal_F_000 602
_exptl_crystal_size_max 0.420
_exptl_crystal_size_mid 0.380
_exptl_crystal_size_min 0.100
_refine_diff_density_max 1.497
_refine_diff_density_min -0.536
_refine_ls_extinction_method none
_refine_ls_goodness_of_fit_ref 1.020
_refine_ls_hydrogen_treatment constr
_refine_ls_matrix_type full
_refine_ls_number_parameters 313
_refine_ls_number_reflns 7621
_refine_ls_number_restraints 0
_refine_ls_restrained_S_all 1.020
_refine_ls_R_factor_all 0.0310
_refine_ls_R_factor_gt 0.0282
_refine_ls_shift/su_max 0.001
_refine_ls_shift/su_mean 0.000
_refine_ls_structure_factor_coef Fsqd
_refine_ls_weighting_details
;
 w=1/[\s^2^(Fo^2^)+(0.0427P)^2^+0.4440P]
 where P=(Fo^2^+2Fc^2^)/3
;
_refine_ls_weighting_scheme calc
_refine_ls_wR_factor_gt 0.0703
_refine_ls_wR_factor_ref 0.0722
_reflns_number_gt 7076
_reflns_number_total 7621
_reflns_threshold_expression I>2\s(I)
_cod_data_source_file lh5679sup1.cf
_cod_data_source_block I
_cod_database_code 2238992
_cod_database_fobs_code 2238992
_shelx_space_group_comment
;
The symmetry employed for this shelxl refinement is uniquely defined
by the following loop, which should always be used as a source of
symmetry information in preference to the above space-group names.
They are only intended as comments.
;
_shelxl_version_number .000002012

loop_
_space_group_symop_operation_xyz
'x, y, z'
'-x, -y, -z'

loop_
_atom_site_type_symbol
_atom_site_label
_atom_site_fract_x
_atom_site_fract_y
_atom_site_fract_z
_atom_site_U_iso_or_equiv
_atom_site_adp_type
_atom_site_calc_flag
_atom_site_occupancy
Ag Ag1 0.77397(2) 0.67531(2) 0.14033(2) 0.01512(4) Uani d 1
P P1 0.87389(4) 0.59821(4) 0.28403(3) 0.01204(7) Uani d 1
O O1 0.58233(10) 0.91020(10) 0.10413(6) 0.0182(2) Uani d 1
O O2 0.60176(10) 0.57786(10) 0.07530(6) 0.0278(3) Uani d 1
H H2A 0.5453 0.5216 0.0951 0.042 Uiso d 1
H H2B 0.5935 0.5990 0.0158 0.042 Uiso d 1
O O3 0.41980(18) 0.36454(16) 0.11758(9) 0.0311(3) Uani d 1
O O4 0.46973(17) 0.30464(18) 0.26020(10) 0.0327(3) Uani d 1
O O5 0.37588(17) 0.15741(16) 0.20689(9) 0.0289(3) Uani d 1
N N1 0.67258(14) 0.90320(14) -0.04115(9) 0.0146(2) Uani d 1
H H1 0.6597 0.9387 -0.0998 0.017 Uiso calc 1
N N2 0.80176(14) 0.79893(14) -0.00875(9) 0.0144(2) Uani d 1
N N3 0.42173(16) 0.27494(17) 0.19571(10) 0.0211(3) Uani d 1
C C1 0.56953(16) 0.94638(16) 0.02131(10) 0.0132(3) Uani d 1
C C2 0.91980(17) 0.79182(17) -0.06359(10) 0.0160(3) Uani d 1
C C3 0.93888(19) 0.88935(19) -0.15685(11) 0.0203(3) Uani d 1
H H3A 0.8466 0.9672 -0.1707 0.024 Uiso calc 1
H H3B 0.9540 0.8301 -0.2025 0.024 Uiso calc 1
C C4 1.0763(2) 0.96139(19) -0.16206(12) 0.0220(3) Uani d 1
H H4A 1.0959 1.0152 -0.2258 0.026 Uiso calc 1
H H4B 1.0528 1.0343 -0.1245 0.026 Uiso calc 1
C C5 1.21787(19) 0.8478(2) -0.12903(12) 0.0222(3) Uani d 1
H H5A 1.2474 0.7802 -0.1699 0.027 Uiso calc 1
H H5B 1.3020 0.8989 -0.1309 0.027 Uiso calc 1
C C6 1.19021(19) 0.75881(19) -0.03247(12) 0.0210(3) Uani d 1
H H6A 1.1659 0.8255 0.0091 0.025 Uiso calc 1
H H6B 1.2827 0.6846 -0.0123 0.025 Uiso calc 1
C C7 1.05827(18) 0.68022(18) -0.02872(11) 0.0185(3) Uani d 1
H H7A 1.0861 0.6074 -0.0663 0.022 Uiso calc 1
H H7B 1.0371 0.6264 0.0348 0.022 Uiso calc 1
C C11 0.74414(17) 0.67524(18) 0.36679(11) 0.0163(3) Uani d 1
C C12 0.66381(18) 0.82024(19) 0.33780(12) 0.0204(3) Uani d 1
H H12 0.6780 0.8747 0.2768 0.024 Uiso calc 1
C C13 0.5628(2) 0.8854(2) 0.39823(15) 0.0289(4) Uani d 1
H H13 0.5084 0.9842 0.3786 0.035 Uiso calc 1
C C14 0.5425(2) 0.8049(3) 0.48700(15) 0.0347(5) Uani d 1
H H14 0.4741 0.8492 0.5284 0.042 Uiso calc 1
C C15 0.6211(2) 0.6599(3) 0.51627(14) 0.0338(4) Uani d 1
H H15 0.6058 0.6054 0.5772 0.041 Uiso calc 1
C C16 0.7224(2) 0.5946(2) 0.45616(12) 0.0244(3) Uani d 1
H H16 0.7765 0.4957 0.4759 0.029 Uiso calc 1
C C21 0.91018(18) 0.39933(16) 0.33027(10) 0.0146(3) Uani d 1
C C22 0.7932(2) 0.32645(19) 0.32916(11) 0.0201(3) Uani d 1
H H22 0.6984 0.3814 0.3067 0.024 Uiso calc 1
C C23 0.8160(2) 0.1736(2) 0.36097(12) 0.0262(4) Uani d 1
H H23 0.7362 0.1240 0.3613 0.031 Uiso calc 1
C C24 0.9551(3) 0.0933(2) 0.39231(13) 0.0297(4) Uani d 1
H H24 0.9703 -0.0113 0.4139 0.036 Uiso calc 1
C C25 1.0718(3) 0.1643(2) 0.39229(14) 0.0309(4) Uani d 1
H H25 1.1671 0.1084 0.4132 0.037 Uiso calc 1
C C26 1.0499(2) 0.31784(19) 0.36159(12) 0.0222(3) Uani d 1
H H26 1.1299 0.3667 0.3620 0.027 Uiso calc 1
C C31 1.05027(17) 0.65300(16) 0.29052(11) 0.0152(3) Uani d 1
C C32 1.07908(19) 0.70550(18) 0.36258(12) 0.0204(3) Uani d 1
H H32 1.0065 0.7101 0.4120 0.025 Uiso calc 1
C C33 1.2145(2) 0.7513(2) 0.36192(15) 0.0296(4) Uani d 1
H H33 1.2338 0.7877 0.4108 0.036 Uiso calc 1
C C34 1.3209(2) 0.7438(2) 0.29016(16) 0.0337(4) Uani d 1
H H34 1.4121 0.7769 0.2895 0.040 Uiso calc 1
C C35 1.2953(2) 0.6887(3) 0.21933(15) 0.0322(4) Uani d 1
H H35 1.3696 0.6816 0.1709 0.039 Uiso calc 1
C C36 1.1601(2) 0.6437(2) 0.21948(13) 0.0243(3) Uani d 1
H H36 1.1421 0.6062 0.1708 0.029 Uiso calc 1

loop_
_atom_site_aniso_label
_atom_site_aniso_U_11
_atom_site_aniso_U_22
_atom_site_aniso_U_33
_atom_site_aniso_U_12
_atom_site_aniso_U_13
_atom_site_aniso_U_23
Ag1 0.01432(6) 0.01811(6) 0.01070(6) 0.00005(4) -0.00308(4) -0.00155(4)
P1 0.01111(16) 0.01418(16) 0.01055(16) -0.00195(13) -0.00170(12) -0.00267(13)
O1 0.0195(5) 0.0194(5) 0.0129(5) 0.0032(4) -0.0034(4) -0.0040(4)
O2 0.0328(7) 0.0370(7) 0.0208(6) -0.0188(6) -0.0022(5) -0.0096(5)
O3 0.0411(8) 0.0359(7) 0.0194(6) -0.0171(6) -0.0039(6) -0.0038(5)
O4 0.0329(7) 0.0479(9) 0.0250(7) -0.0109(6) -0.0062(6) -0.0180(6)
O5 0.0355(7) 0.0358(7) 0.0203(6) -0.0179(6) 0.0022(5) -0.0078(5)
N1 0.0128(6) 0.0159(6) 0.0118(5) 0.0001(5) -0.0018(4) 0.0000(5)
N2 0.0106(5) 0.0161(6) 0.0137(6) 0.0000(4) -0.0011(4) -0.0010(5)
N3 0.0161(6) 0.0308(7) 0.0187(6) -0.0047(6) 0.0005(5) -0.0107(6)
C1 0.0121(6) 0.0127(6) 0.0146(6) -0.0020(5) -0.0030(5) -0.0023(5)
C2 0.0140(7) 0.0186(7) 0.0151(7) -0.0040(5) -0.0003(5) -0.0034(5)
C3 0.0171(7) 0.0265(8) 0.0140(7) -0.0055(6) 0.0016(5) 0.0005(6)
C4 0.0216(8) 0.0230(8) 0.0205(8) -0.0075(6) 0.0036(6) -0.0033(6)
C5 0.0177(7) 0.0277(8) 0.0237(8) -0.0084(6) 0.0026(6) -0.0092(7)
C6 0.0151(7) 0.0267(8) 0.0219(8) -0.0028(6) -0.0003(6) -0.0088(6)
C7 0.0139(7) 0.0193(7) 0.0203(7) -0.0008(6) -0.0003(6) -0.0041(6)
C11 0.0124(6) 0.0231(7) 0.0168(7) -0.0053(6) 0.0005(5) -0.0095(6)
C12 0.0148(7) 0.0222(7) 0.0286(8) -0.0055(6) 0.0001(6) -0.0131(7)
C13 0.0178(8) 0.0323(9) 0.0458(11) -0.0070(7) 0.0044(7) -0.0266(9)
C14 0.0253(9) 0.0514(12) 0.0426(11) -0.0163(9) 0.0126(8) -0.0367(10)
C15 0.0325(10) 0.0552(13) 0.0228(9) -0.0190(9) 0.0096(7) -0.0213(9)
C16 0.0246(8) 0.0339(9) 0.0160(7) -0.0081(7) 0.0016(6) -0.0079(7)
C21 0.0181(7) 0.0148(6) 0.0109(6) -0.0044(5) -0.0003(5) -0.0022(5)
C22 0.0209(8) 0.0215(7) 0.0201(7) -0.0086(6) 0.0028(6) -0.0069(6)
C23 0.0357(10) 0.0241(8) 0.0231(8) -0.0164(7) 0.0103(7) -0.0094(7)
C24 0.0493(12) 0.0160(7) 0.0212(8) -0.0078(8) 0.0020(8) -0.0008(6)
C25 0.0383(11) 0.0196(8) 0.0289(9) 0.0019(7) -0.0101(8) 0.0010(7)
C26 0.0249(8) 0.0183(7) 0.0213(8) -0.0020(6) -0.0074(6) -0.0005(6)
C31 0.0128(6) 0.0141(6) 0.0180(7) -0.0027(5) -0.0029(5) -0.0021(5)
C32 0.0175(7) 0.0209(7) 0.0248(8) -0.0042(6) -0.0044(6) -0.0073(6)
C33 0.0219(8) 0.0336(10) 0.0408(11) -0.0080(7) -0.0083(8) -0.0173(8)
C34 0.0171(8) 0.0388(11) 0.0508(13) -0.0101(8) -0.0037(8) -0.0163(9)
C35 0.0167(8) 0.0450(11) 0.0377(11) -0.0099(8) 0.0055(7) -0.0147(9)
C36 0.0175(8) 0.0337(9) 0.0253(8) -0.0082(7) 0.0026(6) -0.0123(7)

loop_
_atom_type_symbol
_atom_type_description
_atom_type_scat_dispersion_real
_atom_type_scat_dispersion_imag
_atom_type_scat_source
C C 0.0033 0.0016 'International Tables Vol C Tables 4.2.6.8 and 6.1.1.4'
H H 0.0000 0.0000 'International Tables Vol C Tables 4.2.6.8 and 6.1.1.4'
Ag Ag -0.8971 1.1015 'International Tables Vol C Tables 4.2.6.8 and 6.1.1.4'
N N 0.0061 0.0033 'International Tables Vol C Tables 4.2.6.8 and 6.1.1.4'
O O 0.0106 0.0060 'International Tables Vol C Tables 4.2.6.8 and 6.1.1.4'
P P 0.1023 0.0942 'International Tables Vol C Tables 4.2.6.8 and 6.1.1.4'

loop_
_geom_angle_atom_site_label_1
_geom_angle_atom_site_label_2
_geom_angle_atom_site_label_3
_geom_angle_site_symmetry_3
_geom_angle
N2 Ag1 P1 . 146.83(3)
N2 Ag1 O2 . 80.48(4)
P1 Ag1 O2 . 130.70(2)
N2 Ag1 O1 . 69.04(4)
P1 Ag1 O1 . 118.43(2)
O2 Ag1 O1 . 84.40(3)
C21 P1 C31 . 105.26(7)
C21 P1 C11 . 105.67(7)
C31 P1 C11 . 104.89(7)
C21 P1 Ag1 . 113.89(5)
C31 P1 Ag1 . 115.29(5)
C11 P1 Ag1 . 110.99(5)
C1 O1 Ag1 . 107.71(8)
Ag1 O2 H2A . 135.1
Ag1 O2 H2B . 121.5
H2A O2 H2B . 103.3
C1 N1 N2 . 116.91(12)
C1 N1 H1 . 121.5
N2 N1 H1 . 121.5
C2 N2 N1 . 117.05(13)
C2 N2 Ag1 . 129.26(11)
N1 N2 Ag1 . 113.55(9)
O4 N3 O5 . 120.55(16)
O4 N3 O3 . 119.69(16)
O5 N3 O3 . 119.76(14)
O1 C1 N1 . 125.99(13)
O1 C1 C1 2_675 121.54(17)
N1 C1 C1 2_675 112.43(16)
N2 C2 C3 . 127.37(15)
N2 C2 C7 . 117.00(14)
C3 C2 C7 . 115.50(13)
C2 C3 C4 . 109.85(14)
C2 C3 H3A . 109.7
C4 C3 H3A . 109.7
C2 C3 H3B . 109.7
C4 C3 H3B . 109.7
H3A C3 H3B . 108.2
C5 C4 C3 . 112.15(14)
C5 C4 H4A . 109.2
C3 C4 H4A . 109.2
C5 C4 H4B . 109.2
C3 C4 H4B . 109.2
H4A C4 H4B . 107.9
C6 C5 C4 . 110.70(14)
C6 C5 H5A . 109.5
C4 C5 H5A . 109.5
C6 C5 H5B . 109.5
C4 C5 H5B . 109.5
H5A C5 H5B . 108.1
C5 C6 C7 . 109.82(14)
C5 C6 H6A . 109.7
C7 C6 H6A . 109.7
C5 C6 H6B . 109.7
C7 C6 H6B . 109.7
H6A C6 H6B . 108.2
C2 C7 C6 . 109.86(13)
C2 C7 H7A . 109.7
C6 C7 H7A . 109.7
C2 C7 H7B . 109.7
C6 C7 H7B . 109.7
H7A C7 H7B . 108.2
C16 C11 C12 . 120.00(15)
C16 C11 P1 . 122.44(13)
C12 C11 P1 . 117.56(12)
C13 C12 C11 . 120.17(17)
C13 C12 H12 . 119.9
C11 C12 H12 . 119.9
C14 C13 C12 . 119.49(19)
C14 C13 H13 . 120.3
C12 C13 H13 . 120.3
C13 C14 C15 . 120.72(17)
C13 C14 H14 . 119.6
C15 C14 H14 . 119.6
C14 C15 C16 . 119.94(19)
C14 C15 H15 . 120.0
C16 C15 H15 . 120.0
C15 C16 C11 . 119.67(19)
C15 C16 H16 . 120.2
C11 C16 H16 . 120.2
C26 C21 C22 . 119.82(15)
C26 C21 P1 . 122.88(12)
C22 C21 P1 . 117.21(12)
C23 C22 C21 . 119.81(17)
C23 C22 H22 . 120.1
C21 C22 H22 . 120.1
C24 C23 C22 . 120.06(17)
C24 C23 H23 . 120.0
C22 C23 H23 . 120.0
C25 C24 C23 . 120.41(16)
C25 C24 H24 . 119.8
C23 C24 H24 . 119.8
C24 C25 C26 . 120.14(18)
C24 C25 H25 . 119.9
C26 C25 H25 . 119.9
C21 C26 C25 . 119.75(17)
C21 C26 H26 . 120.1
C25 C26 H26 . 120.1
C32 C31 C36 . 119.17(15)
C32 C31 P1 . 122.66(12)
C36 C31 P1 . 118.16(12)
C33 C32 C31 . 119.95(17)
C33 C32 H32 . 120.0
C31 C32 H32 . 120.0
C34 C33 C32 . 120.11(18)
C34 C33 H33 . 119.9
C32 C33 H33 . 119.9
C35 C34 C33 . 120.54(17)
C35 C34 H34 . 119.7
C33 C34 H34 . 119.7
C34 C35 C36 . 119.52(18)
C34 C35 H35 . 120.2
C36 C35 H35 . 120.2
C35 C36 C31 . 120.69(17)
C35 C36 H36 . 119.7
C31 C36 H36 . 119.7

loop_
_geom_bond_atom_site_label_1
_geom_bond_atom_site_label_2
_geom_bond_site_symmetry_2
_geom_bond_distance
Ag1 N2 . 2.2849(13)
Ag1 P1 . 2.3369(4)
Ag1 O2 . 2.4068
Ag1 O1 . 2.4898(9)
P1 C21 . 1.8137(15)
P1 C31 . 1.8149(16)
P1 C11 . 1.8187(16)
O1 C1 . 1.2304(17)
O2 H2A . 0.8048
O2 H2B . 0.8848
O3 N3 . 1.270(2)
O4 N3 . 1.2404(19)
O5 N3 . 1.249(2)
N1 C1 . 1.340(2)
N1 N2 . 1.4008(17)
N1 H1 . 0.8800
N2 C2 . 1.287(2)
C1 C1 2_675 1.524(3)
C2 C3 . 1.497(2)
C2 C7 . 1.501(2)
C3 C4 . 1.542(2)
C3 H3A . 0.9900
C3 H3B . 0.9900
C4 C5 . 1.523(2)
C4 H4A . 0.9900
C4 H4B . 0.9900
C5 C6 . 1.519(2)
C5 H5A . 0.9900
C5 H5B . 0.9900
C6 C7 . 1.541(2)
C6 H6A . 0.9900
C6 H6B . 0.9900
C7 H7A . 0.9900
C7 H7B . 0.9900
C11 C16 . 1.395(2)
C11 C12 . 1.396(2)
C12 C13 . 1.395(2)
C12 H12 . 0.9500
C13 C14 . 1.385(3)
C13 H13 . 0.9500
C14 C15 . 1.391(3)
C14 H14 . 0.9500
C15 C16 . 1.393(3)
C15 H15 . 0.9500
C16 H16 . 0.9500
C21 C26 . 1.394(2)
C21 C22 . 1.400(2)
C22 C23 . 1.389(2)
C22 H22 . 0.9500
C23 C24 . 1.387(3)
C23 H23 . 0.9500
C24 C25 . 1.382(3)
C24 H24 . 0.9500
C25 C26 . 1.394(2)
C25 H25 . 0.9500
C26 H26 . 0.9500
C31 C32 . 1.395(2)
C31 C36 . 1.398(2)
C32 C33 . 1.394(2)
C32 H32 . 0.9500
C33 C34 . 1.385(3)
C33 H33 . 0.9500
C34 C35 . 1.384(3)
C34 H34 . 0.9500
C35 C36 . 1.390(3)
C35 H35 . 0.9500
C36 H36 . 0.9500

loop_
_geom_hbond_atom_site_label_D
_geom_hbond_atom_site_label_H
_geom_hbond_atom_site_label_A
_geom_hbond_site_symmetry_A
_geom_hbond_distance_DH
_geom_hbond_distance_HA
_geom_hbond_distance_DA
_geom_hbond_angle_DHA
O2 H2A O3 . 0.80 2.02 2.8103(17) 166.5
O2 H2B O3 2_665 0.88 1.98 2.8684(16) 176.9
N1 H1 O5 2_665 0.88 2.16 2.8407(19) 133.6
C22 H22 O4 . 0.95 2.58 3.297(2) 132.6

loop_
_geom_torsion_atom_site_label_1
_geom_torsion_atom_site_label_2
_geom_torsion_atom_site_label_3
_geom_torsion_atom_site_label_4
_geom_torsion_site_symmetry_4
_geom_torsion
C1 N1 N2 C2 . -158.29(14)
C1 N1 N2 Ag1 . 17.79(16)
Ag1 O1 C1 N1 . -22.20(17)
Ag1 O1 C1 C1 2_675 160.03(15)
N2 N1 C1 O1 . 5.0(2)
N2 N1 C1 C1 2_675 -177.05(14)
N1 N2 C2 C3 . 4.3(2)
Ag1 N2 C2 C3 . -171.05(12)
N1 N2 C2 C7 . 179.89(13)
Ag1 N2 C2 C7 . 4.5(2)
N2 C2 C3 C4 . 123.63(18)
C7 C2 C3 C4 . -52.01(19)
C2 C3 C4 C5 . 51.65(19)
C3 C4 C5 C6 . -56.69(19)
C4 C5 C6 C7 . 58.54(18)
N2 C2 C7 C6 . -121.04(16)
C3 C2 C7 C6 . 55.07(19)
C5 C6 C7 C2 . -56.55(18)
C21 P1 C11 C16 . 17.38(16)
C31 P1 C11 C16 . -93.57(15)
Ag1 P1 C11 C16 . 141.31(13)
C21 P1 C11 C12 . -162.09(12)
C31 P1 C11 C12 . 86.96(13)
Ag1 P1 C11 C12 . -38.16(13)
C16 C11 C12 C13 . 0.6(2)
P1 C11 C12 C13 . -179.91(13)
C11 C12 C13 C14 . -0.2(3)
C12 C13 C14 C15 . -0.3(3)
C13 C14 C15 C16 . 0.5(3)
C14 C15 C16 C11 . -0.1(3)
C12 C11 C16 C15 . -0.4(3)
P1 C11 C16 C15 . -179.89(14)
C31 P1 C21 C26 . -0.36(16)
C11 P1 C21 C26 . -111.04(14)
Ag1 P1 C21 C26 . 126.88(13)
C31 P1 C21 C22 . -176.91(12)
C11 P1 C21 C22 . 72.41(13)
Ag1 P1 C21 C22 . -49.67(13)
C26 C21 C22 C23 . 1.3(2)
P1 C21 C22 C23 . 177.95(13)
C21 C22 C23 C24 . -1.1(3)
C22 C23 C24 C25 . 0.1(3)
C23 C24 C25 C26 . 0.7(3)
C22 C21 C26 C25 . -0.5(3)
P1 C21 C26 C25 . -176.97(14)
C24 C25 C26 C21 . -0.5(3)
C21 P1 C31 C32 . -95.87(14)
C11 P1 C31 C32 . 15.37(15)
Ag1 P1 C31 C32 . 137.74(12)
C21 P1 C31 C36 . 85.04(14)
C11 P1 C31 C36 . -163.72(13)
Ag1 P1 C31 C36 . -41.35(15)
C36 C31 C32 C33 . 1.6(3)
P1 C31 C32 C33 . -177.50(14)
C31 C32 C33 C34 . -0.4(3)
C32 C33 C34 C35 . -1.1(3)
C33 C34 C35 C36 . 1.5(3)
C34 C35 C36 C31 . -0.3(3)
C32 C31 C36 C35 . -1.2(3)
P1 C31 C36 C35 . 177.89(16)
